data_7220875
loop_
_publ_author_name
'Vande Velde, Christophe M. L.'
'Zeller, Matthias'
'Azov, Vladimir A.'

_publ_section_title
;
 Thermodynamic parameters of the pedal motion in the crystal structures of
 two bromomethylated azobenzenes
;
_journal_issue 30
_journal_name_full CrystEngComm
_journal_page_first 5751
_journal_paper_doi 10.1039/C5CE00905G
_journal_volume 17
_journal_year 2015
_chemical_formula_moiety 'C14 H12 Br2 N2'
_chemical_formula_sum 'C14 H12 Br2 N2'
_chemical_formula_weight 368.08
_chemical_melting_point 495(3)
_chemical_name_systematic
;
 (1E)-1,2-bis[4-(Bromomethyl)phenyl]-diazene
;
_space_group_crystal_system monoclinic
_space_group_IT_number 14
_space_group_name_Hall '-P 2ybc'
_space_group_name_H-M_alt 'P 1 21/c 1'
_symmetry_space_group_name_Hall '-P 2ybc'
_symmetry_space_group_name_H-M 'P 1 21/c 1'
_atom_sites_solution_hydrogens geom
_atom_sites_solution_primary direct
_atom_sites_solution_secondary 'fourier difference maps'
_audit_creation_method SHELXL-2014/7
_audit_update_record
;
2015-05-05 deposited with the CCDC.
2015-06-25 downloaded from the CCDC.
;
_cell_angle_alpha 90
_cell_angle_beta 102.4990(10)
_cell_angle_gamma 90
_cell_formula_units_Z 2
_cell_length_a 12.9648(11)
_cell_length_b 4.5026(4)
_cell_length_c 11.6333(10)
_cell_measurement_reflns_used 7325
_cell_measurement_temperature 190(2)
_cell_measurement_theta_max 31.84
_cell_measurement_theta_min 2.66
_cell_volume 663.00(10)
_computing_structure_refinement 'SHELXL-2014/7 (Sheldrick, 2014)'
_diffrn_ambient_temperature 190(2)
_diffrn_measured_fraction_theta_full 0.999
_diffrn_measured_fraction_theta_max 0.938
_diffrn_measurement_device_type 'Bruker Smart 1000 area detector'
_diffrn_measurement_method \w-scans
_diffrn_radiation_type MoK\a
_diffrn_radiation_wavelength 0.71073
_diffrn_reflns_av_R_equivalents 0.0429
_diffrn_reflns_av_unetI/netI 0.0273
_diffrn_reflns_Laue_measured_fraction_full 0.999
_diffrn_reflns_Laue_measured_fraction_max 0.938
_diffrn_reflns_limit_h_max 18
_diffrn_reflns_limit_h_min -19
_diffrn_reflns_limit_k_max 6
_diffrn_reflns_limit_k_min -6
_diffrn_reflns_limit_l_max 17
_diffrn_reflns_limit_l_min -17
_diffrn_reflns_number 14654
_diffrn_reflns_point_group_measured_fraction_full 0.999
_diffrn_reflns_point_group_measured_fraction_max 0.938
_diffrn_reflns_theta_full 28.000
_diffrn_reflns_theta_max 32.040
_diffrn_reflns_theta_min 3.219
_diffrn_source 'sealed tube'
_exptl_absorpt_coefficient_mu 6.096
_exptl_absorpt_correction_T_max 0.7464
_exptl_absorpt_correction_T_min 0.2533
_exptl_absorpt_correction_type multi-scan
_exptl_absorpt_process_details SADABS-2008/1
_exptl_crystal_colour orange
_exptl_crystal_density_diffrn 1.844
_exptl_crystal_density_method 'not measured'
_exptl_crystal_description plate
_exptl_crystal_F_000 360
_exptl_crystal_size_max 0.550
_exptl_crystal_size_mid 0.340
_exptl_crystal_size_min 0.170
_refine_diff_density_max 0.472
_refine_diff_density_min -0.937
_refine_diff_density_rms 0.127
_refine_ls_extinction_method none
_refine_ls_goodness_of_fit_ref 1.100
_refine_ls_hydrogen_treatment constr
_refine_ls_matrix_type full
_refine_ls_number_parameters 110
_refine_ls_number_reflns 2170
_refine_ls_number_restraints 17
_refine_ls_restrained_S_all 1.098
_refine_ls_R_factor_all 0.0388
_refine_ls_R_factor_gt 0.0323
_refine_ls_shift/su_max 0.000
_refine_ls_shift/su_mean 0.000
_refine_ls_structure_factor_coef Fsqd
_refine_ls_weighting_details 'w=1/[\s^2^(Fo^2^)+(0.0534P)^2^+0.2202P] where P=(Fo^2^+2Fc^2^)/3'
_refine_ls_weighting_scheme calc
_refine_ls_wR_factor_gt 0.0848
_refine_ls_wR_factor_ref 0.0902
_reflns_Friedel_coverage 0.000
_reflns_number_gt 1908
_reflns_number_total 2170
_reflns_threshold_expression 'I > 2\s(I)'
_cod_data_source_file c5ce00905g3.cif
_cod_data_source_block 12mz153_0m
_cod_depositor_comments
;
The following automatic conversions were performed:

'_chemical_melting_point' value '492-498K' was changed to '495(3)' -
the average value was taken and precision was estimated.

Automatic conversion script
Id: cif_fix_values 3271 2015-04-21 07:52:19Z andrius 

 Adding full bibliography for 7220863--7220879.cif.

The following automatic conversions were performed:

'_atom_sites_solution_primary' value 'direct methods' was changed to
'direct'.

Automatic conversion script
Id: cif_fix_values 6452 2018-10-05 10:23:21Z andrius 
;
_cod_database_code 7220875
_shelx_shelxl_version_number 2014/7
_shelx_space_group_comment
;
The symmetry employed for this shelxl refinement is uniquely defined
by the following loop, which should always be used as a source of
symmetry information in preference to the above space-group names.
They are only intended as comments.
;
_shelx_estimated_absorpt_t_min 0.134
_shelx_estimated_absorpt_t_max 0.424

loop_
_space_group_symop_operation_xyz
'x, y, z'
'-x, y+1/2, -z+1/2'
'-x, -y, -z'
'x, -y-1/2, z-1/2'

loop_
_atom_site_label
_atom_site_type_symbol
_atom_site_fract_x
_atom_site_fract_y
_atom_site_fract_z
_atom_site_U_iso_or_equiv
_atom_site_adp_type
_atom_site_occupancy
_atom_site_site_symmetry_order
_atom_site_calc_flag
_atom_site_refinement_flags_posn
_atom_site_refinement_flags_adp
_atom_site_refinement_flags_occupancy
_atom_site_disorder_assembly
_atom_site_disorder_group
Br1 Br -0.43659(10) 1.1438(4) 0.65891(12) 0.03244(16) Uani 0.778(4) 1 d D . P A 1
C1 C -0.3464(4) 1.3369(12) 0.5636(4) 0.0291(10) Uani 0.778(4) 1 d D . P A 1
H1A H -0.3885 1.3788 0.4836 0.035 Uiso 0.778(4) 1 calc R U P A 1
H1B H -0.3193 1.5278 0.6004 0.035 Uiso 0.778(4) 1 calc R U P A 1
C2 C -0.2563(6) 1.138(3) 0.5558(6) 0.0218(5) Uani 0.778(4) 1 d D . P A 1
C3 C -0.1725(4) 1.1023(10) 0.6528(4) 0.0221(6) Uani 0.778(4) 1 d D . P A 1
H3 H -0.1720 1.2091 0.7233 0.027 Uiso 0.778(4) 1 calc R U P A 1
C4 C -0.0895(2) 0.9108(6) 0.6464(3) 0.0211(4) Uani 0.778(4) 1 d D . P A 1
H4 H -0.0336 0.8835 0.7134 0.025 Uiso 0.778(4) 1 calc R U P A 1
C5 C -0.08803(19) 0.7598(5) 0.5428(2) 0.0180(4) Uani 0.778(4) 1 d D . P A 1
C6 C -0.1691(2) 0.8012(7) 0.4445(3) 0.0241(5) Uani 0.778(4) 1 d D . P A 1
H6 H -0.1671 0.7030 0.3727 0.029 Uiso 0.778(4) 1 calc R U P A 1
C7 C -0.2534(5) 0.9876(16) 0.4515(5) 0.0260(7) Uani 0.778(4) 1 d D . P A 1
H7 H -0.3095 1.0127 0.3846 0.031 Uiso 0.778(4) 1 calc R U P A 1
N1 N -0.00015(16) 0.5657(5) 0.54771(17) 0.0213(4) Uani 0.778(4) 1 d . . P A 1
Br1B Br -0.4243(4) 1.1242(14) 0.6730(5) 0.03244(16) Uani 0.222(4) 1 d D . P A 2
C1B C -0.3344(16) 1.346(5) 0.586(2) 0.0291(10) Uani 0.222(4) 1 d D . P A 2
H1B1 H -0.3785 1.4272 0.5125 0.035 Uiso 0.222(4) 1 calc R U P A 2
H1B2 H -0.3001 1.5136 0.6344 0.035 Uiso 0.222(4) 1 calc R U P A 2
C2B C -0.252(2) 1.144(10) 0.557(2) 0.0218(5) Uani 0.222(4) 1 d D . P A 2
C3B C -0.1616(15) 1.058(4) 0.6404(16) 0.0221(6) Uani 0.222(4) 1 d D . P A 2
H3B H -0.1500 1.1318 0.7187 0.027 Uiso 0.222(4) 1 calc R U P A 2
C4B C -0.0896(8) 0.866(2) 0.6081(9) 0.0211(4) Uani 0.222(4) 1 d D . P A 2
H4B H -0.0264 0.8158 0.6628 0.025 Uiso 0.222(4) 1 calc R U P A 2
C5B C -0.1095(7) 0.748(2) 0.4979(8) 0.0180(4) Uani 0.222(4) 1 d D . P A 2
C6B C -0.1974(9) 0.825(3) 0.4161(10) 0.0241(5) Uani 0.222(4) 1 d D . P A 2
H6B H -0.2088 0.7420 0.3393 0.029 Uiso 0.222(4) 1 calc R U P A 2
C7B C -0.2697(19) 1.021(7) 0.4430(19) 0.0260(7) Uani 0.222(4) 1 d D . P A 2
H7B H -0.3310 1.0733 0.3855 0.031 Uiso 0.222(4) 1 calc R U P A 2
N1B N -0.0378(6) 0.5365(17) 0.4606(6) 0.0213(4) Uani 0.222(4) 1 d . . P A 2

loop_
_atom_site_aniso_label
_atom_site_aniso_U_11
_atom_site_aniso_U_22
_atom_site_aniso_U_33
_atom_site_aniso_U_23
_atom_site_aniso_U_13
_atom_site_aniso_U_12
Br1 0.0215(4) 0.0438(3) 0.0356(4) -0.0055(2) 0.0139(3) -0.0010(2)
C1 0.0249(16) 0.0272(10) 0.038(3) 0.0035(14) 0.0139(17) 0.0058(10)
C2 0.0195(10) 0.0201(9) 0.0286(8) 0.0035(6) 0.0114(7) 0.0015(9)
C3 0.0235(14) 0.0195(18) 0.0256(14) -0.0019(10) 0.0100(9) 0.0027(10)
C4 0.0202(9) 0.0218(10) 0.0221(13) -0.0011(9) 0.0059(10) 0.0015(7)
C5 0.0161(10) 0.0187(8) 0.0202(11) 0.0019(9) 0.0058(9) 0.0020(7)
C6 0.0211(15) 0.0298(10) 0.0220(14) -0.0004(10) 0.0058(10) 0.0043(11)
C7 0.021(2) 0.032(2) 0.0251(12) 0.0038(12) 0.0052(12) 0.0065(11)
N1 0.0200(10) 0.0214(9) 0.0244(8) 0.0003(7) 0.0089(7) 0.0033(7)
Br1B 0.0215(4) 0.0438(3) 0.0356(4) -0.0055(2) 0.0139(3) -0.0010(2)
C1B 0.0249(16) 0.0272(10) 0.038(3) 0.0035(14) 0.0139(17) 0.0058(10)
C2B 0.0195(10) 0.0201(9) 0.0286(8) 0.0035(6) 0.0114(7) 0.0015(9)
C3B 0.0235(14) 0.0195(18) 0.0256(14) -0.0019(10) 0.0100(9) 0.0027(10)
C4B 0.0202(9) 0.0218(10) 0.0221(13) -0.0011(9) 0.0059(10) 0.0015(7)
C5B 0.0161(10) 0.0187(8) 0.0202(11) 0.0019(9) 0.0058(9) 0.0020(7)
C6B 0.0211(15) 0.0298(10) 0.0220(14) -0.0004(10) 0.0058(10) 0.0043(11)
C7B 0.021(2) 0.032(2) 0.0251(12) 0.0038(12) 0.0052(12) 0.0065(11)
N1B 0.0200(10) 0.0214(9) 0.0244(8) 0.0003(7) 0.0089(7) 0.0033(7)

loop_
_atom_type_symbol
_atom_type_description
_atom_type_scat_dispersion_real
_atom_type_scat_dispersion_imag
_atom_type_scat_source
C C 0.0033 0.0016 'International Tables Vol C Tables 4.2.6.8 and 6.1.1.4'
H H 0.0000 0.0000 'International Tables Vol C Tables 4.2.6.8 and 6.1.1.4'
N N 0.0061 0.0033 'International Tables Vol C Tables 4.2.6.8 and 6.1.1.4'
Br Br -0.2901 2.4595 'International Tables Vol C Tables 4.2.6.8 and 6.1.1.4'

loop_
_geom_angle_atom_site_label_1
_geom_angle_atom_site_label_2
_geom_angle_atom_site_label_3
_geom_angle
_geom_angle_site_symmetry_1
C2 C1 Br1 109.6(6) .
C2 C1 H1A 109.7 .
Br1 C1 H1A 109.7 .
C2 C1 H1B 109.7 .
Br1 C1 H1B 109.7 .
H1A C1 H1B 108.2 .
C3 C2 C7 119.0(4) .
C3 C2 C1 120.2(4) .
C7 C2 C1 120.8(4) .
C4 C3 C2 120.2(3) .
C4 C3 H3 119.9 .
C2 C3 H3 119.9 .
C5 C4 C3 120.3(3) .
C5 C4 H4 119.8 .
C3 C4 H4 119.8 .
C4 C5 C6 120.0(2) .
C4 C5 N1 115.2(2) .
C6 C5 N1 124.8(2) .
C5 C6 C7 119.7(3) .
C5 C6 H6 120.1 .
C7 C6 H6 120.1 .
C6 C7 C2 120.7(3) .
C6 C7 H7 119.6 .
C2 C7 H7 119.6 .
N1 N1 C5 114.0(3) 3_566
C2B C1B Br1B 110(2) .
C2B C1B H1B1 109.7 .
Br1B C1B H1B1 109.7 .
C2B C1B H1B2 109.7 .
Br1B C1B H1B2 109.7 .
H1B1 C1B H1B2 108.2 .
C3B C2B C7B 119.0(15) .
C3B C2B C1B 122.7(16) .
C7B C2B C1B 118.1(16) .
C4B C3B C2B 119.7(13) .
C4B C3B H3B 120.2 .
C2B C3B H3B 120.2 .
C5B C4B C3B 120.0(11) .
C5B C4B H4B 120.0 .
C3B C4B H4B 120.0 .
C4B C5B C6B 121.2(9) .
C4B C5B N1B 122.1(9) .
C6B C5B N1B 116.7(9) .
C5B C6B C7B 121.0(12) .
C5B C6B H6B 119.5 .
C7B C6B H6B 119.5 .
C6B C7B C2B 119.1(15) .
C6B C7B H7B 120.4 .
C2B C7B H7B 120.4 .
N1B N1B C5B 114.0(10) 3_566

loop_
_geom_bond_atom_site_label_1
_geom_bond_atom_site_label_2
_geom_bond_distance
_geom_bond_site_symmetry_2
Br1 C1 1.978(4) .
C1 C2 1.491(5) .
C1 H1A 0.9900 .
C1 H1B 0.9900 .
C2 C3 1.395(5) .
C2 C7 1.397(5) .
C3 C4 1.394(4) .
C3 H3 0.9500 .
C4 C5 1.388(4) .
C4 H4 0.9500 .
C5 C6 1.388(3) .
C5 N1 1.427(3) .
C6 C7 1.395(4) .
C6 H6 0.9500 .
C7 H7 0.9500 .
N1 N1 1.259(4) 3_566
Br1B C1B 1.972(16) .
C1B C2B 1.495(14) .
C1B H1B1 0.9900 .
C1B H1B2 0.9900 .
C2B C3B 1.405(14) .
C2B C7B 1.409(15) .
C3B C4B 1.385(13) .
C3B H3B 0.9500 .
C4B C5B 1.359(11) .
C4B H4B 0.9500 .
C5B C6B 1.363(11) .
C5B N1B 1.460(12) .
C6B C7B 1.373(14) .
C6B H6B 0.9500 .
C7B H7B 0.9500 .
N1B N1B 1.232(15) 3_566

loop_
_geom_torsion_atom_site_label_1
_geom_torsion_atom_site_label_2
_geom_torsion_atom_site_label_3
_geom_torsion_atom_site_label_4
_geom_torsion
_geom_torsion_site_symmetry_4
Br1 C1 C2 C3 -74.2(11) .
Br1 C1 C2 C7 106.7(11) .
C7 C2 C3 C4 -2.4(15) .
C1 C2 C3 C4 178.5(7) .
C2 C3 C4 C5 1.7(9) .
C3 C4 C5 C6 0.6(4) .
C3 C4 C5 N1 -178.8(3) .
C4 C5 C6 C7 -2.0(6) .
N1 C5 C6 C7 177.3(5) .
C5 C6 C7 C2 1.2(11) .
C3 C2 C7 C6 1.0(16) .
C1 C2 C7 C6 -179.9(8) .
C4 C5 N1 N1 -179.1(3) 3_566
C6 C5 N1 N1 1.5(4) 3_566
Br1B C1B C2B C3B -77(4) .
Br1B C1B C2B C7B 99(4) .
C7B C2B C3B C4B 3(6) .
C1B C2B C3B C4B 178(3) .
C2B C3B C4B C5B -4(4) .
C3B C4B C5B C6B 2.8(19) .
C3B C4B C5B N1B -178.0(14) .
C4B C5B C6B C7B -1(3) .
N1B C5B C6B C7B 180(2) .
C5B C6B C7B C2B 0(5) .
C3B C2B C7B C6B -1(6) .
C1B C2B C7B C6B -177(3) .
C4B C5B N1B N1B 4.0(14) 3_566
C6B C5B N1B N1B -176.8(10) 3_566
